data_4507651
loop_
_publ_author_name
'Cui, Jiehu'
'Yang, Qingxiang'
'Li, Yizhi'
'Guo, Zijian'
'Zheng, Hegen'

_publ_section_title
;
 Syntheses, Structures, Photochemical and Magnetic Properties of Novel
 Divalent Cd/Mn Coordination Polymers Based on a Semirigid Tripodal
 Carboxylate Ligand
;
_journal_issue 4
_journal_name_full 'Crystal Growth &amp; Design'
_journal_page_first 1694
_journal_paper_doi 10.1021/cg400015v
_journal_volume 13
_journal_year 2013
_chemical_formula_sum 'C62 H50 Cd3 N8 O22'
_chemical_formula_weight 1596.33
_chemical_name_systematic
; 
 ? 
;
_space_group_IT_number 14
_symmetry_cell_setting monoclinic
_symmetry_space_group_name_Hall '-P 2yn'
_symmetry_space_group_name_H-M 'P 1 21/n 1'
_atom_sites_solution_hydrogens geom
_atom_sites_solution_primary direct
_atom_sites_solution_secondary difmap
_audit_creation_method SHELXL-97
_cell_angle_alpha 90.00
_cell_angle_beta 116.817(2)
_cell_angle_gamma 90.00
_cell_formula_units_Z 2
_cell_length_a 17.278(3)
_cell_length_b 11.0227(18)
_cell_length_c 18.580(3)
_cell_measurement_temperature 291(2)
_cell_volume 3158.0(9)
_computing_cell_refinement 'SMART (Bruker, 2000)'
_computing_data_collection 'SMART (Bruker, 2000)'
_computing_data_reduction 'SMART (Bruker, 2000)'
_computing_molecular_graphics SHELXTL
_computing_publication_material SHELXTL
_computing_structure_refinement 'SHELXL-97 (Sheldrick, 2008)'
_computing_structure_solution 'SHELXS-97 (Sheldrick, 2008)'
_diffrn_ambient_temperature 291(2)
_diffrn_measured_fraction_theta_full 0.986
_diffrn_measured_fraction_theta_max 0.986
_diffrn_measurement_device_type 'phi and omega scans'
_diffrn_radiation_monochromator graphite
_diffrn_radiation_source 'fine-focus sealed tube'
_diffrn_radiation_type MoK\a
_diffrn_radiation_wavelength 0.71073
_diffrn_reflns_av_R_equivalents 0.0348
_diffrn_reflns_av_sigmaI/netI 0.0347
_diffrn_reflns_limit_h_max 21
_diffrn_reflns_limit_h_min -12
_diffrn_reflns_limit_k_max 13
_diffrn_reflns_limit_k_min -13
_diffrn_reflns_limit_l_max 22
_diffrn_reflns_limit_l_min -22
_diffrn_reflns_number 18112
_diffrn_reflns_theta_full 26.00
_diffrn_reflns_theta_max 26.00
_diffrn_reflns_theta_min 1.34
_exptl_absorpt_coefficient_mu 1.087
_exptl_absorpt_correction_T_max 0.787
_exptl_absorpt_correction_T_min 0.745
_exptl_absorpt_correction_type multi-scan
_exptl_absorpt_process_details 'SADABS; Bruker, 2000'
_exptl_crystal_density_diffrn 1.679
_exptl_crystal_density_method 'not measured'
_exptl_crystal_F_000 1596
_exptl_crystal_size_max 0.28
_exptl_crystal_size_mid 0.24
_exptl_crystal_size_min 0.22
_refine_diff_density_max 0.669
_refine_diff_density_min -1.397
_refine_diff_density_rms 0.100
_refine_ls_extinction_method none
_refine_ls_goodness_of_fit_ref 1.059
_refine_ls_hydrogen_treatment constr
_refine_ls_matrix_type full
_refine_ls_number_parameters 439
_refine_ls_number_reflns 6118
_refine_ls_number_restraints 0
_refine_ls_restrained_S_all 1.059
_refine_ls_R_factor_all 0.0499
_refine_ls_R_factor_gt 0.0418
_refine_ls_shift/su_max 0.000
_refine_ls_shift/su_mean 0.000
_refine_ls_structure_factor_coef Fsqd
_refine_ls_weighting_details 'calc w=1/[\s^2^(Fo^2^)+(0.0256P)^2^+11.6054P] where P=(Fo^2^+2Fc^2^)/3'
_refine_ls_weighting_scheme calc
_refine_ls_wR_factor_gt 0.0875
_refine_ls_wR_factor_ref 0.0896
_reflns_number_gt 5162
_reflns_number_total 6208
_reflns_threshold_expression >2sigma(I)
_cod_data_source_file cg400015v_si_002.cif
_cod_data_source_block 2
_cod_original_sg_symbol_H-M 'P 21/n'
_cod_database_code 4507651

loop_
_symmetry_equiv_pos_as_xyz
'x, y, z'
'-x+1/2, y+1/2, -z+1/2'
'-x, -y, -z'
'x-1/2, -y-1/2, z-1/2'

loop_
_atom_site_label
_atom_site_type_symbol
_atom_site_fract_x
_atom_site_fract_y
_atom_site_fract_z
_atom_site_U_iso_or_equiv
_atom_site_adp_type
_atom_site_occupancy
_atom_site_symmetry_multiplicity
_atom_site_calc_flag
_atom_site_refinement_flags
_atom_site_disorder_assembly
_atom_site_disorder_group
C1 C 0.4685(3) 0.9788(4) 0.2302(3) 0.0377(11) Uani 1 1 d . . .
C2 C 0.5262(3) 0.9907(4) 0.1902(3) 0.0318(10) Uani 1 1 d . . .
C3 C 0.5757(3) 0.8930(5) 0.1858(3) 0.0409(12) Uani 1 1 d . . .
H3 H 0.5710 0.8171 0.2054 0.049 Uiso 1 1 calc R . .
C4 C 0.6322(4) 0.9111(5) 0.1516(3) 0.0453(13) Uani 1 1 d . . .
C5 C 0.6399(3) 1.0222(5) 0.1220(3) 0.0389(11) Uani 1 1 d . . .
H5 H 0.6776 1.0328 0.0992 0.047 Uiso 1 1 calc R . .
C6 C 0.5904(3) 1.1185(5) 0.1265(3) 0.0384(11) Uani 1 1 d . . .
C7 C 0.5342(3) 1.1046(5) 0.1610(3) 0.0352(11) Uani 1 1 d . . .
H7 H 0.5023 1.1703 0.1647 0.042 Uiso 1 1 calc R . .
C8 C 0.7210(3) 0.7956(4) 0.1076(3) 0.0322(10) Uani 1 1 d . . .
C9 C 0.8030(3) 0.7406(5) 0.1438(3) 0.0396(12) Uani 1 1 d . . .
H9 H 0.8290 0.7221 0.1986 0.048 Uiso 1 1 calc R . .
C10 C 0.8447(4) 0.7143(5) 0.0976(3) 0.0468(13) Uani 1 1 d . . .
H10 H 0.8992 0.6783 0.1215 0.056 Uiso 1 1 calc R . .
C11 C 0.8062(3) 0.7410(4) 0.0159(3) 0.0367(11) Uani 1 1 d . . .
C12 C 0.7264(3) 0.7957(5) -0.0196(3) 0.0413(12) Uani 1 1 d . . .
H12 H 0.7014 0.8165 -0.0739 0.050 Uiso 1 1 calc R . .
C13 C 0.6828(3) 0.8201(5) 0.0271(3) 0.0373(11) Uani 1 1 d . . .
H13 H 0.6274 0.8534 0.0028 0.045 Uiso 1 1 calc R . .
C14 C 0.8531(3) 0.7102(5) -0.0321(3) 0.0363(11) Uani 1 1 d . . .
C15 C 0.6505(3) 1.2569(5) 0.0677(3) 0.0412(12) Uani 1 1 d . . .
C16 C 0.6254(3) 1.2421(5) -0.0144(3) 0.0385(11) Uani 1 1 d . . .
H16 H 0.5719 1.2076 -0.0476 0.046 Uiso 1 1 calc R . .
C17 C 0.6801(3) 1.2791(5) -0.0466(3) 0.0430(12) Uani 1 1 d . . .
H17 H 0.6639 1.2690 -0.1013 0.052 Uiso 1 1 calc R . .
C18 C 0.7612(3) 1.3324(4) 0.0050(3) 0.0334(10) Uani 1 1 d . . .
C19 C 0.7856(3) 1.3461(4) 0.0857(3) 0.0337(10) Uani 1 1 d . . .
H19 H 0.8387 1.3812 0.1193 0.040 Uiso 1 1 calc R . .
C20 C 0.7301(3) 1.3070(4) 0.1175(3) 0.0379(11) Uani 1 1 d . . .
H20 H 0.7469 1.3150 0.1724 0.045 Uiso 1 1 calc R . .
C21 C 0.8201(3) 1.3798(4) -0.0292(3) 0.0319(10) Uani 1 1 d . . .
C22 C 0.2403(3) 0.9318(5) 0.1466(3) 0.0375(11) Uani 1 1 d . . .
H22 H 0.2916 0.9605 0.1482 0.045 Uiso 1 1 calc R . .
C23 C 0.1600(4) 0.9676(5) 0.0846(3) 0.0477(14) Uani 1 1 d . . .
H23 H 0.1578 1.0204 0.0447 0.057 Uiso 1 1 calc R . .
C24 C 0.0845(3) 0.9242(4) 0.0830(3) 0.0355(11) Uani 1 1 d . . .
C25 C 0.0856(3) 0.8482(5) 0.1420(3) 0.0376(11) Uani 1 1 d . . .
H25 H 0.0340 0.8214 0.1410 0.045 Uiso 1 1 calc R . .
C26 C 0.1665(3) 0.8112(5) 0.2046(3) 0.0416(12) Uani 1 1 d . . .
H26A H 0.1684 0.7589 0.2446 0.050 Uiso 1 1 calc R . .
C27 C 0.5136(4) 0.4975(5) 0.0972(3) 0.0446(13) Uani 1 1 d . . .
C28 C 0.5761(4) 0.5348(5) 0.1726(3) 0.0472(14) Uani 1 1 d . . .
H28 H 0.6284 0.5669 0.1783 0.057 Uiso 1 1 calc R . .
C29 C 0.5606(4) 0.5241(5) 0.2395(3) 0.0397(11) Uani 1 1 d . . .
H29 H 0.6024 0.5490 0.2900 0.048 Uiso 1 1 calc R . .
N4 N 0.4825(3) 0.4761(4) 0.2310(2) 0.0380(10) Uani 1 1 d . . .
C30 C 0.4200(4) 0.4388(5) 0.1556(3) 0.0423(12) Uani 1 1 d . . .
H30 H 0.3677 0.4068 0.1499 0.051 Uiso 1 1 calc R . .
C31 C 0.4355(3) 0.4495(5) 0.0887(3) 0.0396(11) Uani 1 1 d . . .
H31 H 0.3937 0.4246 0.0383 0.047 Uiso 1 1 calc R . .
Cd1 Cd 0.37491(2) 0.80571(3) 0.309966(18) 0.02145(8) Uani 1 1 d . . .
Cd2 Cd 0.5000 1.0000 0.5000 0.02380(11) Uani 1 2 d S . .
N1 N 0.2421(3) 0.8525(4) 0.2061(2) 0.0373(10) Uani 1 1 d . A .
N2 N 0.0014(3) 0.9559(4) 0.0220(3) 0.0430(11) Uani 1 1 d . . .
N3 N 0.5322(3) 0.5137(4) 0.0340(2) 0.0360(9) Uani 1 1 d . . .
O1 O 0.4447(2) 1.0707(3) 0.25084(18) 0.0296(7) Uani 1 1 d . . .
O2 O 0.4513(2) 0.8711(3) 0.24238(19) 0.0320(7) Uani 1 1 d . A .
O3 O 0.6822(2) 0.8084(3) 0.15733(19) 0.0364(8) Uani 1 1 d . . .
O4 O 0.93037(19) 0.6767(3) 0.00166(18) 0.0299(7) Uani 1 1 d . . .
O5 O 0.81078(18) 0.7239(2) -0.11344(16) 0.0213(6) Uani 1 1 d . . .
O6 O 0.5933(2) 1.2303(3) 0.0989(2) 0.0365(8) Uani 1 1 d . . .
O7 O 0.8992(2) 1.3960(3) 0.01917(19) 0.0375(8) Uani 1 1 d . . .
O8 O 0.7892(2) 1.4007(3) -0.10271(19) 0.0356(8) Uani 1 1 d . . .
O9 O 0.3985(2) 1.0026(3) 0.36480(18) 0.0342(7) Uani 1 1 d . A .
H9X H 0.3509 1.0295 0.3614 0.041 Uiso 1 1 d R . .
H9Y H 0.4150 1.0496 0.3382 0.041 Uiso 1 1 d R . .
O11 O 0.5018(2) 0.7109(3) 0.38728(18) 0.0335(7) Uani 1 1 d . A .
H11X H 0.4903 0.6312 0.4010 0.040 Uiso 1 1 d R . .
H11Y H 0.5492 0.7638 0.3954 0.040 Uiso 1 1 d R . .
O10A O 0.3412(18) 0.626(3) 0.2574(17) 0.038(4) Uani 0.50 1 d P A 1
H10A H 0.3631 0.6148 0.2187 0.046 Uiso 0.25 1 d PR A 1
H10C H 0.3651 0.5652 0.2986 0.046 Uiso 0.25 1 d PR A 1
H10D H 0.3084 0.5848 0.2802 0.046 Uiso 0.25 1 d PR A 1
H10F H 0.3064 0.6343 0.2002 0.046 Uiso 0.25 1 d PR A 1
O10B O 0.331(2) 0.616(3) 0.2743(18) 0.046(5) Uani 0.50 1 d P A 2
H10B H 0.3489 0.5878 0.2354 0.055 Uiso 0.25 1 d PR A 2
H10G H 0.3563 0.5656 0.3216 0.055 Uiso 0.25 1 d PR A 2
H10H H 0.3003 0.5883 0.3037 0.055 Uiso 0.25 1 d PR A 2
H10J H 0.2928 0.6105 0.2174 0.055 Uiso 0.25 1 d PR A 2

loop_
_atom_site_aniso_label
_atom_site_aniso_U_11
_atom_site_aniso_U_22
_atom_site_aniso_U_33
_atom_site_aniso_U_23
_atom_site_aniso_U_13
_atom_site_aniso_U_12
C1 0.044(3) 0.034(3) 0.038(3) 0.000(2) 0.020(2) -0.003(2)
C2 0.035(2) 0.032(2) 0.030(2) 0.0018(19) 0.016(2) -0.001(2)
C3 0.044(3) 0.041(3) 0.030(2) 0.009(2) 0.010(2) 0.008(2)
C4 0.050(3) 0.036(3) 0.047(3) 0.001(2) 0.020(3) 0.018(2)
C5 0.036(3) 0.043(3) 0.037(3) 0.009(2) 0.016(2) 0.006(2)
C6 0.036(3) 0.033(3) 0.045(3) 0.000(2) 0.017(2) -0.010(2)
C7 0.027(2) 0.045(3) 0.031(2) 0.011(2) 0.011(2) 0.008(2)
C8 0.030(2) 0.035(2) 0.031(2) 0.011(2) 0.012(2) 0.014(2)
C9 0.035(3) 0.046(3) 0.042(3) 0.011(2) 0.021(2) 0.010(2)
C10 0.045(3) 0.055(3) 0.036(3) 0.015(2) 0.015(2) 0.022(3)
C11 0.040(3) 0.033(2) 0.037(3) 0.000(2) 0.017(2) 0.002(2)
C12 0.037(3) 0.045(3) 0.034(3) 0.006(2) 0.009(2) 0.009(2)
C13 0.033(3) 0.039(3) 0.041(3) 0.007(2) 0.018(2) 0.016(2)
C14 0.033(3) 0.043(3) 0.031(2) -0.009(2) 0.013(2) -0.002(2)
C15 0.040(3) 0.049(3) 0.041(3) 0.019(2) 0.025(2) -0.001(2)
C16 0.035(3) 0.038(3) 0.041(3) 0.004(2) 0.016(2) 0.013(2)
C17 0.039(3) 0.050(3) 0.040(3) -0.008(2) 0.018(2) -0.012(2)
C18 0.033(2) 0.034(2) 0.031(2) 0.0068(19) 0.012(2) 0.011(2)
C19 0.033(2) 0.033(2) 0.031(2) -0.0029(19) 0.010(2) -0.009(2)
C20 0.034(3) 0.031(2) 0.048(3) 0.012(2) 0.018(2) -0.002(2)
C21 0.030(2) 0.027(2) 0.029(2) -0.0008(19) 0.0042(19) -0.0028(19)
C22 0.031(3) 0.043(3) 0.034(2) -0.003(2) 0.011(2) -0.007(2)
C23 0.054(3) 0.040(3) 0.040(3) 0.016(2) 0.013(3) 0.006(3)
C24 0.032(3) 0.022(2) 0.041(3) 0.0059(19) 0.006(2) 0.0029(19)
C25 0.030(2) 0.039(3) 0.038(3) 0.012(2) 0.011(2) 0.001(2)
C26 0.039(3) 0.032(2) 0.040(3) 0.014(2) 0.005(2) 0.006(2)
C27 0.047(3) 0.046(3) 0.046(3) 0.014(2) 0.025(3) 0.019(3)
C28 0.050(3) 0.042(3) 0.047(3) 0.010(2) 0.019(3) -0.016(3)
C29 0.046(3) 0.040(3) 0.040(3) -0.010(2) 0.026(2) -0.002(2)
N4 0.047(3) 0.045(2) 0.032(2) 0.0039(18) 0.026(2) 0.008(2)
C30 0.051(3) 0.039(3) 0.041(3) -0.007(2) 0.024(3) -0.003(2)
C31 0.035(3) 0.037(3) 0.045(3) -0.003(2) 0.016(2) -0.003(2)
Cd1 0.02495(16) 0.01981(14) 0.02406(15) -0.00006(12) 0.01500(12) -0.00303(12)
Cd2 0.0257(2) 0.0238(2) 0.0237(2) -0.00291(17) 0.01278(18) -0.00162(18)
N1 0.033(2) 0.030(2) 0.032(2) 0.0132(17) -0.0006(17) -0.0038(17)
N2 0.035(2) 0.031(2) 0.040(2) 0.0020(17) -0.003(2) 0.0063(19)
N3 0.036(2) 0.036(2) 0.035(2) 0.0025(18) 0.0161(17) 0.0069(18)
O1 0.0364(18) 0.0266(16) 0.0272(15) -0.0003(13) 0.0156(14) 0.0042(13)
O2 0.0307(17) 0.0376(18) 0.0333(17) 0.0043(14) 0.0193(14) -0.0026(14)
O3 0.0420(19) 0.0330(17) 0.0363(17) 0.0168(15) 0.0193(15) 0.0180(16)
O4 0.0284(16) 0.0378(17) 0.0290(16) -0.0064(14) 0.0177(14) -0.0001(14)
O5 0.0215(14) 0.0220(14) 0.0240(14) 0.0021(11) 0.0134(12) -0.0015(11)
O6 0.0319(17) 0.0398(19) 0.0447(19) 0.0130(15) 0.0232(16) 0.0032(15)
O7 0.0363(18) 0.0415(19) 0.0320(17) 0.0060(15) 0.0130(15) -0.0144(16)
O8 0.0304(17) 0.0438(19) 0.0336(17) 0.0064(15) 0.0152(15) -0.0177(15)
O9 0.0397(18) 0.0255(16) 0.0288(16) -0.0003(13) 0.0077(14) 0.0006(14)
O11 0.0340(17) 0.0298(17) 0.0291(16) 0.0031(13) 0.0076(14) -0.0011(14)
O10A 0.024(6) 0.034(7) 0.047(9) -0.004(7) 0.007(5) -0.008(5)
O10B 0.042(10) 0.025(7) 0.060(12) -0.006(7) 0.014(6) 0.000(6)

loop_
_atom_type_symbol
_atom_type_description
_atom_type_scat_dispersion_real
_atom_type_scat_dispersion_imag
_atom_type_scat_source
C C 0.0033 0.0016 'International Tables Vol C Tables 4.2.6.8 and 6.1.1.4'
H H 0.0000 0.0000 'International Tables Vol C Tables 4.2.6.8 and 6.1.1.4'
N N 0.0061 0.0033 'International Tables Vol C Tables 4.2.6.8 and 6.1.1.4'
O O 0.0106 0.0060 'International Tables Vol C Tables 4.2.6.8 and 6.1.1.4'
Cd Cd -0.8075 1.2024 'International Tables Vol C Tables 4.2.6.8 and 6.1.1.4'

loop_
_geom_angle_atom_site_label_1
_geom_angle_atom_site_label_2
_geom_angle_atom_site_label_3
_geom_angle
_geom_angle_site_symmetry_1
_geom_angle_site_symmetry_3
O1 C1 O2 125.7(5) . .
O1 C1 C2 118.6(4) . .
O2 C1 C2 115.6(4) . .
C3 C2 C7 120.0(4) . .
C3 C2 C1 121.5(4) . .
C7 C2 C1 118.4(4) . .
C2 C3 C4 119.1(5) . .
C2 C3 H3 120.5 . .
C4 C3 H3 120.5 . .
C5 C4 O3 125.8(5) . .
C5 C4 C3 121.5(5) . .
O3 C4 C3 112.5(5) . .
C4 C5 C6 118.9(5) . .
C4 C5 H5 120.5 . .
C6 C5 H5 120.5 . .
O6 C6 C5 123.3(5) . .
O6 C6 C7 115.4(5) . .
C5 C6 C7 121.4(5) . .
C6 C7 C2 119.1(5) . .
C6 C7 H7 120.4 . .
C2 C7 H7 120.4 . .
C13 C8 O3 125.2(4) . .
C13 C8 C9 119.8(4) . .
O3 C8 C9 114.6(4) . .
C10 C9 C8 119.4(5) . .
C10 C9 H9 120.3 . .
C8 C9 H9 120.3 . .
C9 C10 C11 120.7(5) . .
C9 C10 H10 119.6 . .
C11 C10 H10 119.6 . .
C12 C11 C10 120.1(5) . .
C12 C11 C14 120.8(5) . .
C10 C11 C14 119.1(5) . .
C11 C12 C13 119.3(5) . .
C11 C12 H12 120.3 . .
C13 C12 H12 120.3 . .
C8 C13 C12 120.6(4) . .
C8 C13 H13 119.7 . .
C12 C13 H13 119.7 . .
O4 C14 O5 120.6(4) . .
O4 C14 C11 120.9(4) . .
O5 C14 C11 118.4(4) . .
C20 C15 O6 119.1(5) . .
C20 C15 C16 120.3(5) . .
O6 C15 C16 120.4(5) . .
C17 C16 C15 120.1(5) . .
C17 C16 H16 120.0 . .
C15 C16 H16 120.0 . .
C16 C17 C18 119.1(5) . .
C16 C17 H17 120.4 . .
C18 C17 H17 120.4 . .
C19 C18 C17 120.4(5) . .
C19 C18 C21 119.2(4) . .
C17 C18 C21 120.3(4) . .
C18 C19 C20 119.8(5) . .
C18 C19 H19 120.1 . .
C20 C19 H19 120.1 . .
C15 C20 C19 120.3(5) . .
C15 C20 H20 119.9 . .
C19 C20 H20 119.9 . .
O8 C21 O7 123.0(4) . .
O8 C21 C18 119.2(4) . .
O7 C21 C18 117.7(4) . .
N1 C22 C23 119.1(5) . .
N1 C22 H22 120.4 . .
C23 C22 H22 120.4 . .
C24 C23 C22 119.8(5) . .
C24 C23 H23 120.1 . .
C22 C23 H23 120.1 . .
C25 C24 C23 121.5(5) . .
C25 C24 N2 115.6(5) . .
C23 C24 N2 122.8(5) . .
C24 C25 C26 118.9(5) . .
C24 C25 H25 120.6 . .
C26 C25 H25 120.6 . .
N1 C26 C25 120.0(4) . .
N1 C26 H26A 120.0 . .
C25 C26 H26A 120.0 . .
N3 C27 C28 116.9(5) . .
N3 C27 C31 123.1(5) . .
C28 C27 C31 120.0(5) . .
C27 C28 C29 120.0(5) . .
C27 C28 H28 120.0 . .
C29 C28 H28 120.0 . .
N4 C29 C28 120.0(5) . .
N4 C29 H29 120.0 . .
C28 C29 H29 120.0 . .
C29 N4 C30 120.0(4) . .
N4 C30 C31 120.0(5) . .
N4 C30 H30 120.0 . .
C31 C30 H30 120.0 . .
C30 C31 C27 120.0(5) . .
C30 C31 H31 120.0 . .
C27 C31 H31 120.0 . .
O10A Cd1 O5 92.6(5) . 4_576
O10A Cd1 O10B 11.5(9) . .
O5 Cd1 O10B 81.2(5) 4_576 .
O10A Cd1 O11 81.4(8) . .
O5 Cd1 O11 98.51(11) 4_576 .
O10B Cd1 O11 81.9(9) . .
O10A Cd1 N1 82.1(8) . .
O5 Cd1 N1 88.44(13) 4_576 .
O10B Cd1 N1 83.2(9) . .
O11 Cd1 N1 162.37(14) . .
O10A Cd1 O2 98.2(5) . .
O5 Cd1 O2 169.12(11) 4_576 .
O10B Cd1 O2 109.6(5) . .
O11 Cd1 O2 82.05(12) . .
N1 Cd1 O2 94.17(13) . .
O10A Cd1 O9 174.9(7) . .
O5 Cd1 O9 84.00(11) 4_576 .
O10B Cd1 O9 165.0(6) . .
O11 Cd1 O9 102.82(11) . .
N1 Cd1 O9 93.97(13) . .
O2 Cd1 O9 85.29(12) . .
O7 Cd2 O7 180.00(16) 4_586 2_645
O7 Cd2 O4 91.01(12) 4_586 2_655
O7 Cd2 O4 88.99(12) 2_645 2_655
O7 Cd2 O4 88.99(12) 4_586 4_576
O7 Cd2 O4 91.01(12) 2_645 4_576
O4 Cd2 O4 180.00(16) 2_655 4_576
O7 Cd2 O9 84.52(12) 4_586 .
O7 Cd2 O9 95.48(12) 2_645 .
O4 Cd2 O9 96.85(11) 2_655 .
O4 Cd2 O9 83.15(11) 4_576 .
O7 Cd2 O9 95.48(12) 4_586 3_676
O7 Cd2 O9 84.52(12) 2_645 3_676
O4 Cd2 O9 83.15(11) 2_655 3_676
O4 Cd2 O9 96.85(11) 4_576 3_676
O9 Cd2 O9 179.999(1) . 3_676
C26 N1 C22 120.6(4) . .
C26 N1 Cd1 121.6(3) . .
C22 N1 Cd1 117.6(3) . .
N2 N2 C24 116.1(6) 3_575 .
N3 N3 C27 112.4(5) 3_665 .
C1 O2 Cd1 128.7(3) . .
C8 O3 C4 120.3(4) . .
C14 O4 Cd2 133.8(3) . 2_645
C14 O5 Cd1 122.1(3) . 4_675
C6 O6 C15 120.6(4) . .
C21 O7 Cd2 128.8(3) . 2_655
Cd2 O9 Cd1 110.82(12) . .
Cd2 O9 H9X 108.5 . .
Cd1 O9 H9X 108.5 . .
Cd2 O9 H9Y 110.4 . .
Cd1 O9 H9Y 110.4 . .
H9X O9 H9Y 108.2 . .
Cd1 O11 H11X 109.5 . .
Cd1 O11 H11Y 109.4 . .
H11X O11 H11Y 141.1 . .
Cd1 O10A H10A 109.8 . .
Cd1 O10A H10C 110.3 . .
H10A O10A H10C 109.5 . .
Cd1 O10A H10D 109.1 . .
H10A O10A H10D 141.1 . .
H10C O10A H10D 56.3 . .
Cd1 O10A H10F 108.6 . .
H10A O10A H10F 56.3 . .
H10C O10A H10F 141.1 . .
H10D O10A H10F 109.5 . .
Cd1 O10A H10B 142.8 . .
H10A O10A H10B 34.1 . .
H10C O10A H10B 84.9 . .
H10D O10A H10B 107.5 . .
H10F O10A H10B 64.1 . .
Cd1 O10A H10G 98.9 . .
H10A O10A H10G 130.1 . .
H10C O10A H10G 20.6 . .
H10D O10A H10G 42.2 . .
H10F O10A H10G 147.0 . .
H10B O10A H10G 103.7 . .
Cd1 O10A H10H 95.9 . .
H10A O10A H10H 154.2 . .
H10C O10A H10H 57.1 . .
H10D O10A H10H 13.5 . .
H10F O10A H10H 118.1 . .
H10B O10A H10H 120.2 . .
H10G O10A H10H 39.1 . .
Cd1 O10A H10J 122.6 . .
H10A O10A H10J 83.3 . .
H10C O10A H10J 117.2 . .
H10D O10A H10J 75.3 . .
H10F O10A H10J 34.2 . .
H10B O10A H10J 73.4 . .
H10G O10A H10J 114.5 . .
H10H O10A H10J 84.6 . .
Cd1 O10B H10A 91.6 . .
Cd1 O10B H10C 114.9 . .
H10A O10B H10C 88.1 . .
Cd1 O10B H10D 133.5 . .
H10A O10B H10D 133.6 . .
H10C O10B H10D 82.4 . .
Cd1 O10B H10F 94.1 . .
H10A O10B H10F 39.8 . .
H10C O10B H10F 122.2 . .
H10D O10B H10F 113.3 . .
Cd1 O10B H10B 109.8 . .
H10A O10B H10B 18.5 . .
H10C O10B H10B 77.7 . .
H10D O10B H10B 116.2 . .
H10F O10B H10B 44.8 . .
Cd1 O10B H10G 108.2 . .
H10A O10B H10G 120.4 . .
H10C O10B H10G 32.4 . .
H10D O10B H10G 63.0 . .
H10F O10B H10G 151.8 . .
H10B O10B H10G 109.5 . .
Cd1 O10B H10H 109.2 . .
H10A O10B H10H 159.1 . .
H10C O10B H10H 85.3 . .
H10D O10B H10H 25.8 . .
H10F O10B H10H 132.4 . .
H10B O10B H10H 141.1 . .
H10G O10B H10H 56.3 . .
Cd1 O10B H10J 110.7 . .
H10A O10B H10J 58.7 . .
H10C O10B H10J 123.4 . .
H10D O10B H10J 89.7 . .
H10F O10B H10J 23.6 . .
H10B O10B H10J 56.3 . .
H10G O10B H10J 141.1 . .
H10H O10B H10J 109.5 . .

loop_
_geom_bond_atom_site_label_1
_geom_bond_atom_site_label_2
_geom_bond_distance
_geom_bond_site_symmetry_2
C1 O1 1.219(6) .
C1 O2 1.268(6) .
C1 C2 1.496(7) .
C2 C3 1.399(7) .
C2 C7 1.399(7) .
C3 C4 1.399(8) .
C3 H3 0.9300 .
C4 C5 1.373(7) .
C4 O3 1.398(6) .
C5 C6 1.389(7) .
C5 H5 0.9300 .
C6 O6 1.344(6) .
C6 C7 1.394(7) .
C7 H7 0.9300 .
C8 C13 1.362(6) .
C8 O3 1.373(5) .
C8 C9 1.402(6) .
C9 C10 1.378(7) .
C9 H9 0.9300 .
C10 C11 1.386(7) .
C10 H10 0.9300 .
C11 C12 1.370(7) .
C11 C14 1.490(7) .
C12 C13 1.408(7) .
C12 H12 0.9300 .
C13 H13 0.9300 .
C14 O4 1.248(6) .
C14 O5 1.357(5) .
C15 C20 1.381(7) .
C15 O6 1.385(5) .
C15 C16 1.394(7) .
C16 C17 1.389(7) .
C16 H16 0.9300 .
C17 C18 1.420(7) .
C17 H17 0.9300 .
C18 C19 1.372(6) .
C18 C21 1.515(7) .
C19 C20 1.401(7) .
C19 H19 0.9300 .
C20 H20 0.9300 .
C21 O8 1.243(5) .
C21 O7 1.265(5) .
C22 N1 1.398(6) .
C22 C23 1.401(7) .
C22 H22 0.9300 .
C23 C24 1.377(8) .
C23 H23 0.9300 .
C24 C25 1.375(7) .
C24 N2 1.414(6) .
C25 C26 1.417(7) .
C25 H25 0.9300 .
C26 N1 1.371(7) .
C26 H26A 0.9300 .
C27 N3 1.362(7) .
C27 C28 1.390(8) .
C27 C31 1.390(7) .
C28 C29 1.390(7) .
C28 H28 0.9300 .
C29 N4 1.390(7) .
C29 H29 0.9300 .
N4 C30 1.390(7) .
C30 C31 1.390(7) .
C30 H30 0.9300 .
C31 H31 0.9300 .
Cd1 O10A 2.17(3) .
Cd1 O5 2.187(3) 4_576
Cd1 O10B 2.23(3) .
Cd1 O11 2.262(3) .
Cd1 N1 2.294(4) .
Cd1 O2 2.310(3) .
Cd1 O9 2.353(3) .
Cd2 O7 2.243(3) 4_586
Cd2 O7 2.243(3) 2_645
Cd2 O4 2.297(3) 2_655
Cd2 O4 2.297(3) 4_576
Cd2 O9 2.326(3) .
Cd2 O9 2.326(3) 3_676
N2 N2 1.258(9) 3_575
N3 N3 1.287(8) 3_665
O4 Cd2 2.297(3) 2_645
O5 Cd1 2.187(3) 4_675
O7 Cd2 2.243(3) 2_655
O9 H9X 0.8499 .
O9 H9Y 0.8500 .
O11 H11X 0.9601 .
O11 H11Y 0.9601 .
O10A H10A 0.9600 .
O10A H10C 0.9600 .
O10A H10D 0.9600 .
O10A H10F 0.9600 .
O10A H10B 0.6422 .
O10A H10G 1.2862 .
O10A H10H 1.4002 .
O10A H10J 0.8478 .
O10B H10A 1.3800 .
O10B H10C 0.7906 .
O10B H10D 0.5579 .
O10B H10F 1.2612 .
O10B H10B 0.9600 .
O10B H10G 0.9600 .
O10B H10H 0.9600 .
O10B H10J 0.9600 .

loop_
_geom_torsion_atom_site_label_1
_geom_torsion_atom_site_label_2
_geom_torsion_atom_site_label_3
_geom_torsion_atom_site_label_4
_geom_torsion
_geom_torsion_site_symmetry_1
_geom_torsion_site_symmetry_4
O1 C1 C2 C3 161.4(5) . .
O2 C1 C2 C3 -16.1(7) . .
O1 C1 C2 C7 -14.8(7) . .
O2 C1 C2 C7 167.8(4) . .
C7 C2 C3 C4 -0.4(7) . .
C1 C2 C3 C4 -176.5(5) . .
C2 C3 C4 C5 -0.3(8) . .
C2 C3 C4 O3 175.1(4) . .
O3 C4 C5 C6 -174.6(5) . .
C3 C4 C5 C6 0.2(8) . .
C4 C5 C6 O6 -179.8(5) . .
C4 C5 C6 C7 0.7(8) . .
O6 C6 C7 C2 179.1(4) . .
C5 C6 C7 C2 -1.4(8) . .
C3 C2 C7 C6 1.2(7) . .
C1 C2 C7 C6 177.4(4) . .
C13 C8 C9 C10 1.3(8) . .
O3 C8 C9 C10 174.7(5) . .
C8 C9 C10 C11 -0.4(9) . .
C9 C10 C11 C12 1.0(9) . .
C9 C10 C11 C14 -179.5(5) . .
C10 C11 C12 C13 -2.4(8) . .
C14 C11 C12 C13 178.1(5) . .
O3 C8 C13 C12 -175.4(5) . .
C9 C8 C13 C12 -2.8(8) . .
C11 C12 C13 C8 3.4(8) . .
C12 C11 C14 O4 169.6(5) . .
C10 C11 C14 O4 -9.9(8) . .
C12 C11 C14 O5 -7.9(7) . .
C10 C11 C14 O5 172.6(5) . .
C20 C15 C16 C17 -0.6(8) . .
O6 C15 C16 C17 174.3(5) . .
C15 C16 C17 C18 -0.4(8) . .
C16 C17 C18 C19 0.7(8) . .
C16 C17 C18 C21 -176.6(4) . .
C17 C18 C19 C20 0.1(7) . .
C21 C18 C19 C20 177.4(4) . .
O6 C15 C20 C19 -173.5(4) . .
C16 C15 C20 C19 1.4(8) . .
C18 C19 C20 C15 -1.2(7) . .
C19 C18 C21 O8 -158.9(5) . .
C17 C18 C21 O8 18.4(7) . .
C19 C18 C21 O7 21.3(7) . .
C17 C18 C21 O7 -161.4(5) . .
N1 C22 C23 C24 -0.1(8) . .
C22 C23 C24 C25 1.4(8) . .
C22 C23 C24 N2 -179.6(5) . .
C23 C24 C25 C26 -1.8(8) . .
N2 C24 C25 C26 179.2(5) . .
C24 C25 C26 N1 0.9(8) . .
N3 C27 C28 C29 178.2(5) . .
C31 C27 C28 C29 0.0(8) . .
C27 C28 C29 N4 0.0(8) . .
C28 C29 N4 C30 0.0(8) . .
C29 N4 C30 C31 0.0(7) . .
N4 C30 C31 C27 0.0(8) . .
N3 C27 C31 C30 -178.1(5) . .
C28 C27 C31 C30 0.0(8) . .
C25 C26 N1 C22 0.4(8) . .
C25 C26 N1 Cd1 176.1(4) . .
C23 C22 N1 C26 -0.8(8) . .
C23 C22 N1 Cd1 -176.6(4) . .
O10A Cd1 N1 C26 69.1(6) . .
O5 Cd1 N1 C26 -23.7(4) 4_576 .
O10B Cd1 N1 C26 57.6(7) . .
O11 Cd1 N1 C26 90.1(6) . .
O2 Cd1 N1 C26 166.9(4) . .
O9 Cd1 N1 C26 -107.6(4) . .
O10A Cd1 N1 C22 -115.1(6) . .
O5 Cd1 N1 C22 152.1(4) 4_576 .
O10B Cd1 N1 C22 -126.7(7) . .
O11 Cd1 N1 C22 -94.2(5) . .
O2 Cd1 N1 C22 -17.4(4) . .
O9 Cd1 N1 C22 68.2(4) . .
C25 C24 N2 N2 165.4(6) . 3_575
C23 C24 N2 N2 -13.6(9) . 3_575
C28 C27 N3 N3 -174.4(5) . 3_665
C31 C27 N3 N3 3.8(8) . 3_665
O1 C1 O2 Cd1 -2.3(8) . .
C2 C1 O2 Cd1 174.9(3) . .
O10A Cd1 O2 C1 159.2(9) . .
O5 Cd1 O2 C1 -27.0(8) 4_576 .
O10B Cd1 O2 C1 160.9(10) . .
O11 Cd1 O2 C1 -120.7(4) . .
N1 Cd1 O2 C1 76.6(4) . .
O9 Cd1 O2 C1 -17.0(4) . .
C13 C8 O3 C4 -43.4(7) . .
C9 C8 O3 C4 143.6(5) . .
C5 C4 O3 C8 -24.4(8) . .
C3 C4 O3 C8 160.4(4) . .
O5 C14 O4 Cd2 -66.2(6) . 2_645
C11 C14 O4 Cd2 116.4(4) . 2_645
O4 C14 O5 Cd1 -1.9(6) . 4_675
C11 C14 O5 Cd1 175.6(3) . 4_675
C5 C6 O6 C15 -3.4(7) . .
C7 C6 O6 C15 176.2(4) . .
C20 C15 O6 C6 -94.7(6) . .
C16 C15 O6 C6 90.4(6) . .
O8 C21 O7 Cd2 14.8(7) . 2_655
C18 C21 O7 Cd2 -165.4(3) . 2_655
O7 Cd2 O9 Cd1 -128.43(16) 4_586 .
O7 Cd2 O9 Cd1 51.57(16) 2_645 .
O4 Cd2 O9 Cd1 141.21(14) 2_655 .
O4 Cd2 O9 Cd1 -38.79(14) 4_576 .
O9 Cd2 O9 Cd1 -113(4) 3_676 .
O10A Cd1 O9 Cd2 119(7) . .
O5 Cd1 O9 Cd2 70.45(14) 4_576 .
O10B Cd1 O9 Cd2 80(3) . .
O11 Cd1 O9 Cd2 -26.95(17) . .
N1 Cd1 O9 Cd2 158.46(16) . .
O2 Cd1 O9 Cd2 -107.68(15) . .
